data_7127755
loop_
_publ_author_name
'S\'anchez-Egu\'ia, Brenda N'
'Serrano-Plana, Joan'
'Company, Anna'
'Costas, Miquel'

_publ_section_title
;
 Catalytic O<sub>2</sub> activation with synthetic models of
 \a-ketoglutarate dependent oxygenases.
;
_journal_issue 92
_journal_name_full 'Chemical communications (Cambridge, England)'
_journal_page_first 14369
_journal_page_last 14372
_journal_paper_doi 10.1039/d0cc05942k
_journal_volume 56
_journal_year 2020
_chemical_formula_moiety 'C24 H41 Fe N4 O2, C F3 O3 S, C2 H3 N'
_chemical_formula_sum 'C27 H44 F3 Fe N5 O5 S'
_chemical_formula_weight 663.58
_space_group_crystal_system triclinic
_space_group_IT_number 2
_space_group_name_Hall '-P 1'
_space_group_name_H-M_alt 'P -1'
_atom_sites_solution_hydrogens geom
_audit_update_record
;
2020-09-02 deposited with the CCDC.	2020-10-27 downloaded from the CCDC.
;
_cell_angle_alpha 79.726(2)
_cell_angle_beta 74.064(2)
_cell_angle_gamma 81.746(2)
_cell_formula_units_Z 2
_cell_length_a 10.8333(8)
_cell_length_b 12.2736(8)
_cell_length_c 13.0120(9)
_cell_measurement_reflns_used 9148
_cell_measurement_temperature 180.(2)
_cell_measurement_theta_max 28.2324
_cell_measurement_theta_min 3.3095
_cell_volume 1628.8(2)
_computing_cell_refinement 'SAINT V8.38A (Bruker AXS Inc., 2017)'
_computing_data_collection 'Bruker Instrument Service vV6.2.6'
_computing_data_reduction 'SAINT V8.38A (Bruker AXS Inc., 2017)'
_computing_molecular_graphics 'shelXle (C.B. Huebschle, rev 833)'
_computing_structure_refinement 'SHELXL-2016/6 (Sheldrick, 2016)'
_computing_structure_solution 'SHELXT 2014/5 (Sheldrick, 2014)'
_diffrn_ambient_temperature 180.(2)
_diffrn_detector CMOS
_diffrn_detector_area_resol_mean 7.3910
_diffrn_detector_type 'PHOTON II'
_diffrn_measured_fraction_theta_full 0.991
_diffrn_measured_fraction_theta_max 0.991
_diffrn_measurement_device 'three-circle diffractometer'
_diffrn_measurement_device_type 'Bruker D8 QUEST ECO'
_diffrn_measurement_method 'omega scans'
_diffrn_radiation_monochromator 'doubly curved silicon crystal Bruker Triumph'
_diffrn_radiation_type 'Mo K\a'
_diffrn_radiation_wavelength 0.71073
_diffrn_reflns_av_R_equivalents 0.0723
_diffrn_reflns_av_unetI/netI 0.0522
_diffrn_reflns_limit_h_max 14
_diffrn_reflns_limit_h_min -14
_diffrn_reflns_limit_k_max 16
_diffrn_reflns_limit_k_min -16
_diffrn_reflns_limit_l_max 17
_diffrn_reflns_limit_l_min -17
_diffrn_reflns_number 37748
_diffrn_reflns_theta_full 28.24
_diffrn_reflns_theta_max 28.24
_diffrn_reflns_theta_min 3.35
_diffrn_source 'sealed X-ray tube'
_diffrn_source_type 'Ceramic x-ray tube'
_exptl_absorpt_coefficient_mu 0.586
_exptl_absorpt_correction_T_max 0.94
_exptl_absorpt_correction_T_min 0.53
_exptl_absorpt_correction_type multi-scan
_exptl_absorpt_process_details
;
SADABS-2016/2 - Bruker AXS area detector scaling and absorption correction
;
_exptl_crystal_colour colourless-yellow
_exptl_crystal_density_diffrn 1.353
_exptl_crystal_density_method 'not measured'
_exptl_crystal_description prism
_exptl_crystal_F_000 700
_exptl_crystal_size_max 0.100
_exptl_crystal_size_mid 0.100
_exptl_crystal_size_min 0.100
_refine_diff_density_max 0.648
_refine_diff_density_min -0.576
_refine_ls_extinction_method none
_refine_ls_goodness_of_fit_ref 1.094
_refine_ls_hydrogen_treatment constr
_refine_ls_matrix_type full
_refine_ls_number_parameters 445
_refine_ls_number_reflns 7986
_refine_ls_number_restraints 0
_refine_ls_restrained_S_all 1.094
_refine_ls_R_factor_all 0.0704
_refine_ls_R_factor_gt 0.0575
_refine_ls_shift/su_max 0.001
_refine_ls_shift/su_mean 0.000
_refine_ls_structure_factor_coef Fsqd
_refine_ls_weighting_details 'w=1/[\s^2^(Fo^2^)+(0.0434P)^2^+1.8617P] where P=(Fo^2^+2Fc^2^)/3'
_refine_ls_weighting_scheme calc
_refine_ls_wR_factor_gt 0.1298
_refine_ls_wR_factor_ref 0.1385
_reflns_number_gt 6803
_reflns_number_total 7986
_reflns_threshold_expression 'I > 2\s(I)'
_cod_data_source_file d0cc05942k2.cif
_cod_data_source_block BSL1P94_2on
_cod_depositor_comments
;
The following automatic conversions were performed:

data item '_exptl_absorpt_correction_type' value 'Multi-Scan' was
changed to 'multi-scan' in accordance with the
/home/data/users/saulius/crontab/automatic-downloads/current/RSC/lib/dictionaries/cif_core.dic
dictionary named 'cif_core.dic' version 2.4.2 last updated on
2011-04-26.

Automatic conversion script
Id: cif_fix_values 7556 2019-12-06 15:28:31Z antanas 
;
_cod_database_code 7127755

loop_
_space_group_symop_operation_xyz
'x, y, z'
'-x, -y, -z'

loop_
_atom_site_type_symbol
_atom_site_label
_atom_site_fract_x
_atom_site_fract_y
_atom_site_fract_z
_atom_site_U_iso_or_equiv
_atom_site_adp_type
_atom_site_calc_flag
_atom_site_refinement_flags_adp
_atom_site_refinement_flags_occupancy
_atom_site_refinement_flags_posn
_atom_site_occupancy
_atom_site_disorder_assembly
_atom_site_disorder_group
Fe Fe1 0.29735(3) 0.35594(3) 0.37276(2) 0.02236(10) Uani d . . . 1.0 . .
O O20 0.34495(18) 0.30722(16) 0.52030(14) 0.0364(4) Uani d . . . 1.0 . .
O O22 0.13843(18) 0.31599(16) 0.53303(14) 0.0367(4) Uani d . . . 1.0 . .
N N2 0.36421(19) 0.18166(16) 0.32945(16) 0.0289(4) Uani d . . . 1.0 . .
N N5 0.48327(18) 0.39348(16) 0.25867(15) 0.0257(4) Uani d . . . 1.0 . .
N N8 0.23086(17) 0.37125(16) 0.22403(14) 0.0227(4) Uani d . . . 1.0 . .
C C3 0.5053(2) 0.1856(2) 0.3063(2) 0.0344(5) Uani d . . . 1.0 . .
H H3A 0.549883 0.117275 0.276814 0.041 Uiso calc U . R 1.0 . .
H H3B 0.528139 0.186032 0.374819 0.041 Uiso calc U . R 1.0 . .
C C31 0.1683(3) 0.7318(2) 0.4256(2) 0.0351(5) Uani d . . . 1.0 . .
H H31A 0.216795 0.781535 0.365199 0.053 Uiso calc U . R 1.0 . .
H H31B 0.184688 0.743386 0.493105 0.053 Uiso calc U . R 1.0 . .
H H31C 0.075914 0.747907 0.430039 0.053 Uiso calc U . R 1.0 . .
C C30 0.2092(2) 0.6172(2) 0.40853(17) 0.0259(5) Uani d . . . 1.0 . .
C C4 0.5543(2) 0.2863(2) 0.2268(2) 0.0317(5) Uani d . . . 1.0 . .
H H4A 0.647065 0.287506 0.221373 0.038 Uiso calc U . R 1.0 . .
H H4B 0.545783 0.279151 0.154524 0.038 Uiso calc U . R 1.0 . .
C C6 0.4366(2) 0.4635(2) 0.16828(18) 0.0290(5) Uani d . . . 1.0 . .
H H6A 0.511637 0.47777 0.105757 0.035 Uiso calc U . R 1.0 . .
H H6B 0.397164 0.536157 0.190955 0.035 Uiso calc U . R 1.0 . .
C C7 0.3395(2) 0.4126(2) 0.13260(17) 0.0284(5) Uani d . . . 1.0 . .
H H7A 0.303409 0.468801 0.081078 0.034 Uiso calc U . R 1.0 . .
H H7B 0.384202 0.349706 0.093947 0.034 Uiso calc U . R 1.0 . .
C C9 0.2107(2) 0.2562(2) 0.2154(2) 0.0312(5) Uani d . . . 1.0 . .
H H9A 0.196697 0.255132 0.143561 0.037 Uiso calc U . R 1.0 . .
H H9B 0.13211 0.233661 0.270826 0.037 Uiso calc U . R 1.0 . .
C C10 0.3249(3) 0.1729(2) 0.2306(2) 0.0329(5) Uani d . . . 1.0 . .
H H10A 0.301849 0.096674 0.235331 0.04 Uiso calc U . R 1.0 . .
H H10B 0.398749 0.185787 0.166753 0.04 Uiso calc U . R 1.0 . .
C C11 0.3217(3) 0.0884(2) 0.4201(2) 0.0391(6) Uani d . . . 1.0 . .
H H11 0.338625 0.107438 0.486215 0.047 Uiso calc U . R 1.0 . .
C C12 0.1783(3) 0.0806(3) 0.4444(3) 0.0488(7) Uani d . . . 1.0 . .
H H12A 0.131813 0.154419 0.452966 0.073 Uiso calc U . R 1.0 . .
H H12B 0.150956 0.029165 0.511293 0.073 Uiso calc U . R 1.0 . .
H H12C 0.159138 0.053255 0.384729 0.073 Uiso calc U . R 1.0 . .
C C13 0.3962(4) -0.0254(2) 0.4009(3) 0.0545(8) Uani d . . . 1.0 . .
H H13A 0.385869 -0.045124 0.334199 0.082 Uiso calc U . R 1.0 . .
H H13B 0.362443 -0.081797 0.461864 0.082 Uiso calc U . R 1.0 . .
H H13C 0.487902 -0.021864 0.394342 0.082 Uiso calc U . R 1.0 . .
C C14 0.5657(2) 0.4616(2) 0.2938(2) 0.0342(5) Uani d . . . 1.0 . .
H H14 0.510001 0.529791 0.316783 0.041 Uiso calc U . R 1.0 . .
C C15 0.6808(3) 0.5008(3) 0.2025(3) 0.0487(7) Uani d . . . 1.0 . .
H H15A 0.733184 0.43623 0.172683 0.073 Uiso calc U . R 1.0 . .
H H15B 0.73348 0.540442 0.23102 0.073 Uiso calc U . R 1.0 . .
H H15C 0.649258 0.550794 0.14549 0.073 Uiso calc U . R 1.0 . .
C C16 0.6118(3) 0.4006(3) 0.3910(2) 0.0439(7) Uani d . . . 1.0 . .
H H16A 0.674615 0.337609 0.369483 0.066 Uiso calc U . R 1.0 . .
H H16B 0.538092 0.373255 0.447695 0.066 Uiso calc U . R 1.0 . .
H H16C 0.652545 0.451659 0.418453 0.066 Uiso calc U . R 1.0 . .
C C17 0.1100(2) 0.4503(2) 0.22348(17) 0.0252(4) Uani d . . . 1.0 . .
H H17 0.13347 0.527108 0.219368 0.03 Uiso calc U . R 1.0 . .
C C18 0.0051(2) 0.4270(2) 0.32813(19) 0.0291(5) Uani d . . . 1.0 . .
H H18A -0.065821 0.486683 0.330608 0.044 Uiso calc U . R 1.0 . .
H H18B 0.041203 0.42375 0.39004 0.044 Uiso calc U . R 1.0 . .
H H18C -0.027406 0.355783 0.330918 0.044 Uiso calc U . R 1.0 . .
C C19 0.0565(3) 0.4501(3) 0.1261(2) 0.0384(6) Uani d . . . 1.0 . .
H H19A 0.126741 0.456317 0.059843 0.058 Uiso calc U . R 1.0 . .
H H19B -0.009211 0.513371 0.12168 0.058 Uiso calc U . R 1.0 . .
H H19C 0.017804 0.380626 0.134361 0.058 Uiso calc U . R 1.0 . .
C C21 0.2303(3) 0.29805(19) 0.57658(18) 0.0292(5) Uani d . . . 1.0 . .
C C23 0.2067(2) 0.2646(2) 0.69652(18) 0.0296(5) Uani d . . . 1.0 . .
C C24 0.0823(3) 0.2700(2) 0.7623(2) 0.0373(6) Uani d . . . 1.0 . .
H H24 0.011184 0.293062 0.731395 0.045 Uiso calc U . R 1.0 . .
C C25 0.0613(3) 0.2415(3) 0.8738(2) 0.0490(7) Uani d . . . 1.0 . .
H H25 -0.02397 0.246093 0.919214 0.059 Uiso calc U . R 1.0 . .
C C26 0.1644(4) 0.2068(3) 0.9175(2) 0.0534(8) Uani d . . . 1.0 . .
H H26 0.150023 0.186812 0.993505 0.064 Uiso calc U . R 1.0 . .
C C27 0.2879(4) 0.2007(3) 0.8530(3) 0.0530(8) Uani d . . . 1.0 . .
H H27 0.358284 0.176274 0.884524 0.064 Uiso calc U . R 1.0 . .
C C28 0.3108(3) 0.2300(2) 0.7414(2) 0.0388(6) Uani d . . . 1.0 . .
H H28 0.396394 0.226379 0.696595 0.047 Uiso calc U . R 1.0 . .
N N1N 0.8707(4) 0.1656(3) 0.3208(4) 0.0888(12) Uani d . . . 1.0 . .
C C2N 0.8771(3) 0.1093(3) 0.2623(3) 0.0509(8) Uani d . . . 1.0 . .
N N29 0.2404(2) 0.52771(18) 0.39537(16) 0.0298(4) Uani d . . . 1.0 . .
C C3N 0.8826(6) 0.0374(6) 0.1860(5) 0.125(2) Uani d . . . 1.0 . .
H H3NA 0.906957 0.078285 0.112652 0.187 Uiso calc U . R 1.0 . .
H H3NB 0.797813 0.010855 0.198758 0.187 Uiso calc U . R 1.0 . .
H H3NC 0.946814 -0.026255 0.194019 0.187 Uiso calc U . R 1.0 . .
S S1S 0.3155(2) 0.76128(13) 0.07154(13) 0.0535(6) Uani d . P . 0.607(4) A 1
O O2S 0.2394(12) 0.7102(8) 0.1615(11) 0.073(2) Uani d . P . 0.607(4) A 1
O O3S 0.2469(5) 0.7575(7) -0.0056(5) 0.114(3) Uani d . P . 0.607(4) A 1
O O4S 0.459(2) 0.7513(11) 0.0372(12) 0.077(4) Uani d . P . 0.607(4) A 1
F F6S 0.3746(6) 0.9491(5) -0.0408(7) 0.134(3) Uani d . P . 0.607(4) A 1
F F7S 0.3799(7) 0.9247(9) 0.1350(10) 0.181(5) Uani d . P . 0.607(4) A 1
F F8S 0.1987(9) 0.9580(7) 0.0828(7) 0.131(4) Uani d . P . 0.607(4) A 1
C C5S 0.3068(6) 0.9096(4) 0.0637(6) 0.1033(19) Uani d . . . 1.0 . .
S S1' 0.35641(17) 0.78207(16) 0.1157(2) 0.0358(6) Uani d . P . 0.393(4) A 2
O O2' 0.260(2) 0.7362(14) 0.1775(19) 0.073(2) Uani d . P . 0.393(4) A 2
O O3' 0.3872(7) 0.8021(11) 0.2071(5) 0.096(3) Uani d . P . 0.393(4) A 2
O O4' 0.454(3) 0.7196(16) 0.0358(13) 0.061(5) Uani d . P . 0.393(4) A 2
F F6' 0.3608(10) 0.9904(6) 0.0443(10) 0.101(3) Uani d . P . 0.393(4) A 2
F F7' 0.1881(11) 0.9468(10) 0.1520(11) 0.114(4) Uani d . P . 0.393(4) A 2
F F8' 0.2482(14) 0.9054(10) -0.0213(12) 0.164(6) Uani d . P . 0.393(4) A 2

loop_
_atom_site_aniso_label
_atom_site_aniso_U_11
_atom_site_aniso_U_22
_atom_site_aniso_U_33
_atom_site_aniso_U_12
_atom_site_aniso_U_13
_atom_site_aniso_U_23
Fe1 0.02130(17) 0.02633(17) 0.01811(16) 0.00126(12) -0.00463(11) -0.00331(11)
O20 0.0371(10) 0.0431(10) 0.0253(8) -0.0004(8) -0.0053(7) -0.0027(7)
O22 0.0418(10) 0.0401(10) 0.0287(9) -0.0017(8) -0.0152(8) 0.0011(7)
N2 0.0290(10) 0.0266(10) 0.0320(10) 0.0024(8) -0.0118(8) -0.0043(8)
N5 0.0203(9) 0.0311(10) 0.0260(9) 0.0007(7) -0.0073(7) -0.0051(8)
N8 0.0171(8) 0.0284(9) 0.0202(8) 0.0009(7) -0.0028(7) -0.0034(7)
C3 0.0289(12) 0.0338(13) 0.0416(14) 0.0096(10) -0.0140(11) -0.0107(11)
C31 0.0415(14) 0.0279(12) 0.0324(12) -0.0018(10) -0.0036(11) -0.0060(10)
C30 0.0241(11) 0.0317(12) 0.0198(10) -0.0023(9) -0.0030(8) -0.0029(9)
C4 0.0206(11) 0.0393(13) 0.0346(12) 0.0073(10) -0.0070(9) -0.0124(10)
C6 0.0205(11) 0.0374(13) 0.0244(11) -0.0028(9) -0.0012(9) 0.0004(9)
C7 0.0214(11) 0.0415(13) 0.0185(10) 0.0010(9) -0.0021(8) -0.0023(9)
C9 0.0289(12) 0.0343(13) 0.0344(12) -0.0004(10) -0.0125(10) -0.0109(10)
C10 0.0341(13) 0.0303(12) 0.0376(13) 0.0035(10) -0.0124(11) -0.0135(10)
C11 0.0504(16) 0.0247(12) 0.0422(15) 0.0025(11) -0.0166(13) -0.0025(10)
C12 0.0524(18) 0.0367(15) 0.0531(18) -0.0089(13) -0.0089(14) 0.0006(13)
C13 0.065(2) 0.0279(14) 0.071(2) 0.0068(14) -0.0251(18) -0.0043(14)
C14 0.0236(12) 0.0408(14) 0.0411(14) -0.0029(10) -0.0089(10) -0.0128(11)
C15 0.0294(14) 0.0579(19) 0.0592(19) -0.0147(13) -0.0060(13) -0.0098(15)
C16 0.0330(14) 0.0617(19) 0.0443(15) -0.0046(13) -0.0185(12) -0.0137(14)
C17 0.0173(10) 0.0343(12) 0.0218(10) 0.0014(9) -0.0044(8) -0.0027(9)
C18 0.0193(10) 0.0360(13) 0.0282(11) 0.0002(9) -0.0030(9) -0.0015(9)
C19 0.0275(12) 0.0581(17) 0.0303(12) 0.0037(12) -0.0141(10) -0.0037(12)
C21 0.0403(13) 0.0245(11) 0.0219(10) -0.0004(10) -0.0086(10) -0.0024(8)
C23 0.0390(13) 0.0263(11) 0.0218(10) 0.0028(10) -0.0091(10) -0.0017(9)
C24 0.0427(15) 0.0352(13) 0.0293(12) 0.0032(11) -0.0065(11) -0.0030(10)
C25 0.064(2) 0.0470(17) 0.0264(13) 0.0009(14) 0.0008(13) -0.0040(12)
C26 0.088(3) 0.0471(17) 0.0238(13) -0.0074(17) -0.0152(15) -0.0001(12)
C27 0.075(2) 0.0474(17) 0.0441(17) -0.0010(16) -0.0369(17) 0.0040(13)
C28 0.0445(15) 0.0363(14) 0.0366(14) 0.0026(11) -0.0182(12) -0.0008(11)
N1N 0.100(3) 0.070(2) 0.109(3) -0.005(2) -0.035(3) -0.037(2)
C2N 0.0483(18) 0.0390(16) 0.066(2) -0.0030(13) -0.0161(16) -0.0092(15)
N29 0.0292(10) 0.0351(11) 0.0234(9) -0.0030(8) -0.0039(8) -0.0048(8)
C3N 0.115(5) 0.143(6) 0.130(5) -0.029(4) -0.002(4) -0.088(5)
S1S 0.0630(11) 0.0523(8) 0.0259(7) 0.0168(7) 0.0068(7) -0.0019(6)
O2S 0.066(4) 0.051(5) 0.095(5) -0.021(3) -0.015(3) 0.007(4)
O3S 0.066(3) 0.211(8) 0.070(3) -0.023(4) 0.011(3) -0.070(4)
O4S 0.073(5) 0.090(9) 0.064(4) 0.032(6) -0.009(3) -0.045(5)
F6S 0.113(5) 0.074(4) 0.150(6) 0.004(3) 0.018(4) 0.058(4)
F7S 0.122(5) 0.196(10) 0.273(12) 0.013(6) -0.048(7) -0.185(10)
F8S 0.104(5) 0.079(4) 0.149(7) 0.058(3) 0.016(5) 0.009(5)
C5S 0.088(4) 0.050(3) 0.160(6) 0.002(2) -0.020(4) -0.008(3)
S1' 0.0289(9) 0.0410(10) 0.0317(12) -0.0008(7) -0.0052(7) 0.0032(7)
O2' 0.066(4) 0.051(5) 0.095(5) -0.021(3) -0.015(3) 0.007(4)
O3' 0.065(5) 0.181(10) 0.032(3) 0.002(5) 0.001(3) -0.023(4)
O4' 0.075(8) 0.062(8) 0.025(4) 0.047(7) 0.000(4) -0.012(4)
F6' 0.114(7) 0.051(4) 0.132(8) -0.026(4) -0.029(6) 0.012(5)
F7' 0.070(5) 0.078(7) 0.185(12) 0.022(4) -0.009(8) -0.057(8)
F8' 0.187(12) 0.129(9) 0.201(12) -0.033(8) -0.147(11) 0.077(9)

loop_
_atom_type_symbol
_atom_type_description
_atom_type_scat_dispersion_real
_atom_type_scat_dispersion_imag
_atom_type_scat_source
C C 0.0033 0.0016 'International Tables Vol C Tables 4.2.6.8 and 6.1.1.4'
H H 0.0000 0.0000 'International Tables Vol C Tables 4.2.6.8 and 6.1.1.4'
F F 0.0171 0.0103 'International Tables Vol C Tables 4.2.6.8 and 6.1.1.4'
Fe Fe 0.3463 0.8444 'International Tables Vol C Tables 4.2.6.8 and 6.1.1.4'
N N 0.0061 0.0033 'International Tables Vol C Tables 4.2.6.8 and 6.1.1.4'
O O 0.0106 0.0060 'International Tables Vol C Tables 4.2.6.8 and 6.1.1.4'
S S 0.1246 0.1234 'International Tables Vol C Tables 4.2.6.8 and 6.1.1.4'

loop_
_geom_angle_atom_site_label_1
_geom_angle_atom_site_label_2
_geom_angle_atom_site_label_3
_geom_angle_site_symmetry_1
_geom_angle_site_symmetry_3
_geom_angle
_geom_angle_publ_flag
O20 Fe1 N29 . . 95.06(7) ?
O20 Fe1 N5 . . 103.31(7) ?
N29 Fe1 N5 . . 93.12(7) ?
O20 Fe1 N8 . . 167.40(7) ?
N29 Fe1 N8 . . 94.95(7) ?
N5 Fe1 N8 . . 83.76(7) ?
O20 Fe1 N2 . . 90.24(7) ?
N29 Fe1 N2 . . 173.80(7) ?
N5 Fe1 N2 . . 82.52(7) ?
N8 Fe1 N2 . . 80.24(7) ?
O20 Fe1 O22 . . 58.91(7) ?
N29 Fe1 O22 . . 85.11(7) ?
N5 Fe1 O22 . . 161.76(7) ?
N8 Fe1 O22 . . 114.48(7) ?
N2 Fe1 O22 . . 100.41(7) ?
C21 O20 Fe1 . . 95.72(15) ?
C21 O22 Fe1 . . 84.72(15) ?
C3 N2 C10 . . 111.4(2) ?
C3 N2 C11 . . 109.99(19) ?
C10 N2 C11 . . 112.4(2) ?
C3 N2 Fe1 . . 98.92(14) ?
C10 N2 Fe1 . . 108.55(14) ?
C11 N2 Fe1 . . 114.81(15) ?
C6 N5 C4 . . 111.66(18) ?
C6 N5 C14 . . 107.57(19) ?
C4 N5 C14 . . 112.24(18) ?
C6 N5 Fe1 . . 100.01(13) ?
C4 N5 Fe1 . . 107.74(15) ?
C14 N5 Fe1 . . 117.02(14) ?
C9 N8 C7 . . 110.20(18) ?
C9 N8 C17 . . 111.46(17) ?
C7 N8 C17 . . 109.39(17) ?
C9 N8 Fe1 . . 105.34(13) ?
C7 N8 Fe1 . . 106.19(13) ?
C17 N8 Fe1 . . 114.06(13) ?
N2 C3 C4 . . 113.70(19) ?
N2 C3 H3A . . 108.8 ?
C4 C3 H3A . . 108.8 ?
N2 C3 H3B . . 108.8 ?
C4 C3 H3B . . 108.8 ?
H3A C3 H3B . . 107.7 ?
C30 C31 H31A . . 109.5 ?
C30 C31 H31B . . 109.5 ?
H31A C31 H31B . . 109.5 ?
C30 C31 H31C . . 109.5 ?
H31A C31 H31C . . 109.5 ?
H31B C31 H31C . . 109.5 ?
N29 C30 C31 . . 179.7(3) ?
N5 C4 C3 . . 112.9(2) ?
N5 C4 H4A . . 109.0 ?
C3 C4 H4A . . 109.0 ?
N5 C4 H4B . . 109.0 ?
C3 C4 H4B . . 109.0 ?
H4A C4 H4B . . 107.8 ?
N5 C6 C7 . . 114.2(2) ?
N5 C6 H6A . . 108.7 ?
C7 C6 H6A . . 108.7 ?
N5 C6 H6B . . 108.7 ?
C7 C6 H6B . . 108.7 ?
H6A C6 H6B . . 107.6 ?
N8 C7 C6 . . 113.49(18) ?
N8 C7 H7A . . 108.9 ?
C6 C7 H7A . . 108.9 ?
N8 C7 H7B . . 108.9 ?
C6 C7 H7B . . 108.9 ?
H7A C7 H7B . . 107.7 ?
N8 C9 C10 . . 112.13(19) ?
N8 C9 H9A . . 109.2 ?
C10 C9 H9A . . 109.2 ?
N8 C9 H9B . . 109.2 ?
C10 C9 H9B . . 109.2 ?
H9A C9 H9B . . 107.9 ?
N2 C10 C9 . . 112.29(19) ?
N2 C10 H10A . . 109.1 ?
C9 C10 H10A . . 109.1 ?
N2 C10 H10B . . 109.1 ?
C9 C10 H10B . . 109.1 ?
H10A C10 H10B . . 107.9 ?
N2 C11 C12 . . 111.4(2) ?
N2 C11 C13 . . 114.0(2) ?
C12 C11 C13 . . 110.1(3) ?
N2 C11 H11 . . 107.0 ?
C12 C11 H11 . . 107.0 ?
C13 C11 H11 . . 107.0 ?
C11 C12 H12A . . 109.5 ?
C11 C12 H12B . . 109.5 ?
H12A C12 H12B . . 109.5 ?
C11 C12 H12C . . 109.5 ?
H12A C12 H12C . . 109.5 ?
H12B C12 H12C . . 109.5 ?
C11 C13 H13A . . 109.5 ?
C11 C13 H13B . . 109.5 ?
H13A C13 H13B . . 109.5 ?
C11 C13 H13C . . 109.5 ?
H13A C13 H13C . . 109.5 ?
H13B C13 H13C . . 109.5 ?
N5 C14 C16 . . 112.1(2) ?
N5 C14 C15 . . 113.2(2) ?
C16 C14 C15 . . 110.1(2) ?
N5 C14 H14 . . 107.0 ?
C16 C14 H14 . . 107.0 ?
C15 C14 H14 . . 107.0 ?
C14 C15 H15A . . 109.5 ?
C14 C15 H15B . . 109.5 ?
H15A C15 H15B . . 109.5 ?
C14 C15 H15C . . 109.5 ?
H15A C15 H15C . . 109.5 ?
H15B C15 H15C . . 109.5 ?
C14 C16 H16A . . 109.5 ?
C14 C16 H16B . . 109.5 ?
H16A C16 H16B . . 109.5 ?
C14 C16 H16C . . 109.5 ?
H16A C16 H16C . . 109.5 ?
H16B C16 H16C . . 109.5 ?
N8 C17 C18 . . 111.44(18) ?
N8 C17 C19 . . 113.45(19) ?
C18 C17 C19 . . 110.02(19) ?
N8 C17 H17 . . 107.2 ?
C18 C17 H17 . . 107.2 ?
C19 C17 H17 . . 107.2 ?
C17 C18 H18A . . 109.5 ?
C17 C18 H18B . . 109.5 ?
H18A C18 H18B . . 109.5 ?
C17 C18 H18C . . 109.5 ?
H18A C18 H18C . . 109.5 ?
H18B C18 H18C . . 109.5 ?
C17 C19 H19A . . 109.5 ?
C17 C19 H19B . . 109.5 ?
H19A C19 H19B . . 109.5 ?
C17 C19 H19C . . 109.5 ?
H19A C19 H19C . . 109.5 ?
H19B C19 H19C . . 109.5 ?
O22 C21 O20 . . 120.6(2) ?
O22 C21 C23 . . 120.5(2) ?
O20 C21 C23 . . 118.8(2) ?
C24 C23 C28 . . 120.1(2) ?
C24 C23 C21 . . 120.4(2) ?
C28 C23 C21 . . 119.5(2) ?
C23 C24 C25 . . 120.1(3) ?
C23 C24 H24 . . 120.0 ?
C25 C24 H24 . . 120.0 ?
C26 C25 C24 . . 119.5(3) ?
C26 C25 H25 . . 120.2 ?
C24 C25 H25 . . 120.2 ?
C27 C26 C25 . . 120.8(3) ?
C27 C26 H26 . . 119.6 ?
C25 C26 H26 . . 119.6 ?
C26 C27 C28 . . 120.4(3) ?
C26 C27 H27 . . 119.8 ?
C28 C27 H27 . . 119.8 ?
C23 C28 C27 . . 119.1(3) ?
C23 C28 H28 . . 120.5 ?
C27 C28 H28 . . 120.5 ?
N1N C2N C3N . . 178.7(5) ?
C30 N29 Fe1 . . 179.0(2) ?
C2N C3N H3NA . . 109.5 ?
C2N C3N H3NB . . 109.5 ?
H3NA C3N H3NB . . 109.5 ?
C2N C3N H3NC . . 109.5 ?
H3NA C3N H3NC . . 109.5 ?
H3NB C3N H3NC . . 109.5 ?
O2S S1S O3S . . 101.3(5) ?
O2S S1S O4S . . 127.9(8) ?
O3S S1S O4S . . 118.7(6) ?
O2S S1S C5S . . 114.7(5) ?
O3S S1S C5S . . 98.7(4) ?
O4S S1S C5S . . 91.9(6) ?
F8S C5S F6S . . 109.5(7) ?
F8S C5S F7S . . 113.4(8) ?
F6S C5S F7S . . 107.2(7) ?
F6' C5S F8' . . 109.6(9) ?
F6' C5S F7' . . 98.8(8) ?
F8' C5S F7' . . 101.0(9) ?
F6' C5S S1' . . 127.8(7) ?
F8' C5S S1' . . 110.8(6) ?
F7' C5S S1' . . 104.4(6) ?
F8S C5S S1S . . 115.8(6) ?
F6S C5S S1S . . 106.3(5) ?
F7S C5S S1S . . 104.1(6) ?
O2' S1' O3' . . 88.3(10) ?
O2' S1' O4' . . 120.4(13) ?
O3' S1' O4' . . 119.6(11) ?
O2' S1' C5S . . 109.0(10) ?
O3' S1' C5S . . 101.9(6) ?
O4' S1' C5S . . 113.9(7) ?

loop_
_geom_bond_atom_site_label_1
_geom_bond_atom_site_label_2
_geom_bond_site_symmetry_2
_geom_bond_distance
_geom_bond_publ_flag
Fe1 O20 . 2.0868(18) ?
Fe1 N29 . 2.159(2) ?
Fe1 N5 . 2.203(2) ?
Fe1 N8 . 2.2127(18) ?
Fe1 N2 . 2.276(2) ?
Fe1 O22 . 2.3366(19) ?
O20 C21 . 1.266(3) ?
O22 C21 . 1.250(3) ?
N2 C3 . 1.481(3) ?
N2 C10 . 1.487(3) ?
N2 C11 . 1.511(3) ?
N5 C6 . 1.490(3) ?
N5 C4 . 1.491(3) ?
N5 C14 . 1.510(3) ?
N8 C9 . 1.488(3) ?
N8 C7 . 1.498(3) ?
N8 C17 . 1.515(3) ?
C3 C4 . 1.519(4) ?
C3 H3A . 0.99 ?
C3 H3B . 0.99 ?
C31 C30 . 1.450(3) ?
C31 H31A . 0.98 ?
C31 H31B . 0.98 ?
C31 H31C . 0.98 ?
C30 N29 . 1.131(3) ?
C4 H4A . 0.99 ?
C4 H4B . 0.99 ?
C6 C7 . 1.508(3) ?
C6 H6A . 0.99 ?
C6 H6B . 0.99 ?
C7 H7A . 0.99 ?
C7 H7B . 0.99 ?
C9 C10 . 1.521(3) ?
C9 H9A . 0.99 ?
C9 H9B . 0.99 ?
C10 H10A . 0.99 ?
C10 H10B . 0.99 ?
C11 C12 . 1.511(4) ?
C11 C13 . 1.535(4) ?
C11 H11 . 1.0 ?
C12 H12A . 0.98 ?
C12 H12B . 0.98 ?
C12 H12C . 0.98 ?
C13 H13A . 0.98 ?
C13 H13B . 0.98 ?
C13 H13C . 0.98 ?
C14 C16 . 1.520(4) ?
C14 C15 . 1.534(4) ?
C14 H14 . 1.0 ?
C15 H15A . 0.98 ?
C15 H15B . 0.98 ?
C15 H15C . 0.98 ?
C16 H16A . 0.98 ?
C16 H16B . 0.98 ?
C16 H16C . 0.98 ?
C17 C18 . 1.527(3) ?
C17 C19 . 1.532(3) ?
C17 H17 . 1.0 ?
C18 H18A . 0.98 ?
C18 H18B . 0.98 ?
C18 H18C . 0.98 ?
C19 H19A . 0.98 ?
C19 H19B . 0.98 ?
C19 H19C . 0.98 ?
C21 C23 . 1.501(3) ?
C23 C24 . 1.383(4) ?
C23 C28 . 1.389(4) ?
C24 C25 . 1.392(4) ?
C24 H24 . 0.95 ?
C25 C26 . 1.371(5) ?
C25 H25 . 0.95 ?
C26 C27 . 1.370(5) ?
C26 H26 . 0.95 ?
C27 C28 . 1.393(4) ?
C27 H27 . 0.95 ?
C28 H28 . 0.95 ?
N1N C2N . 1.099(5) ?
C2N C3N . 1.426(6) ?
C3N H3NA . 0.98 ?
C3N H3NB . 0.98 ?
C3N H3NC . 0.98 ?
S1S O2S . 1.342(13) ?
S1S O3S . 1.413(7) ?
S1S O4S . 1.49(2) ?
S1S C5S . 1.796(5) ?
F6S C5S . 1.393(9) ?
F7S C5S . 1.425(10) ?
F8S C5S . 1.216(9) ?
C5S F6' . 1.178(9) ?
C5S F8' . 1.430(12) ?
C5S F7' . 1.545(13) ?
C5S S1' . 1.667(5) ?
S1' O2' . 1.27(2) ?
S1' O3' . 1.390(8) ?
S1' O4' . 1.497(19) ?
